data_4303138
loop_
_publ_author_name
'Arpita Banerjee'
'Subhalakshmi Ganguly'
'Tanmay Chattopadhyay'
'Kazi Sabnam Banu'
'Amarendra Patra'
'Santanu Bhattacharya'
'Ennio Zangrando'
'Debasis Das'

_publ_section_title
;
Metal-Assisted Oxazolidine/Oxazine Ring Formation in Dinuclear Zinc(II)
Complexes: Synthesis, Structural Aspects, and Bioactivity
;
_journal_name_full 'Inorganic Chemistry'
_journal_page_first 8695
_journal_page_last 8702
_journal_paper_doi 10.1021/ic900643h
_journal_volume 48
_journal_year 2009
_chemical_formula_sum 'C30 H34 N6 O4 S2 Zn2'
_chemical_formula_weight 737.49
_chemical_name_systematic
;
 ?
;
_space_group_IT_number 2
_symmetry_cell_setting triclinic
_symmetry_space_group_name_Hall '-P 1'
_symmetry_space_group_name_H-M 'P -1'
_atom_sites_solution_hydrogens geom
_atom_sites_solution_primary direct
_atom_sites_solution_secondary difmap
_audit_creation_method SHELXL-97
_cell_angle_alpha 92.84(2)
_cell_angle_beta 108.03(3)
_cell_angle_gamma 98.06(2)
_cell_formula_units_Z 1
_cell_length_a 7.948(3)
_cell_length_b 10.216(4)
_cell_length_c 10.564(4)
_cell_measurement_temperature 293(2)
_cell_volume 803.6(6)
_computing_cell_refinement 'Denzo (Otwinowski & Minor 1997)'
_computing_data_collection 'Nonius Xpress'
_computing_data_reduction 'Denzo and Scalepack (Otwinowski & Minor 1997)'
_computing_molecular_graphics 'Ortep3/windows (Farrugia,1997)'
_computing_publication_material 'Wingx 1.70.01 (Farrugia, 1999)'
_computing_structure_refinement 'SHELX97 (Sheldrick, 1998)'
_computing_structure_solution 'SHELX97 (Sheldrick, 1998)'
_diffrn_ambient_temperature 293(2)
_diffrn_measured_fraction_theta_full 0.934
_diffrn_measured_fraction_theta_max 0.934
_diffrn_measurement_device_type 'image plate dip1030'
_diffrn_measurement_method 'laser scanner'
_diffrn_radiation_monochromator graphite
_diffrn_radiation_source 'fine-focus sealed tube'
_diffrn_radiation_type MoK\a
_diffrn_radiation_wavelength 0.71073
_diffrn_reflns_av_R_equivalents 0.0494
_diffrn_reflns_av_sigmaI/netI 0.1399
_diffrn_reflns_limit_h_max 8
_diffrn_reflns_limit_h_min -9
_diffrn_reflns_limit_k_max 11
_diffrn_reflns_limit_k_min -11
_diffrn_reflns_limit_l_max 12
_diffrn_reflns_limit_l_min -12
_diffrn_reflns_number 11038
_diffrn_reflns_theta_full 25.64
_diffrn_reflns_theta_max 25.64
_diffrn_reflns_theta_min 2.04
_exptl_absorpt_coefficient_mu 1.667
_exptl_absorpt_correction_type none
_exptl_crystal_colour 'light yellow'
_exptl_crystal_density_diffrn 1.524
_exptl_crystal_density_method 'not measured'
_exptl_crystal_description block
_exptl_crystal_F_000 380
_exptl_crystal_size_max 0.40
_exptl_crystal_size_mid 0.30
_exptl_crystal_size_min 0.30
_refine_diff_density_max 0.305
_refine_diff_density_min -0.284
_refine_diff_density_rms 0.058
_refine_ls_extinction_method none
_refine_ls_goodness_of_fit_ref 0.747
_refine_ls_hydrogen_treatment constr
_refine_ls_matrix_type full
_refine_ls_number_parameters 201
_refine_ls_number_reflns 2845
_refine_ls_number_restraints 0
_refine_ls_restrained_S_all 0.747
_refine_ls_R_factor_all 0.1033
_refine_ls_R_factor_gt 0.0441
_refine_ls_shift/su_max 0.000
_refine_ls_shift/su_mean 0.000
_refine_ls_structure_factor_coef Fsqd
_refine_ls_weighting_details 'calc w=1/[\s^2^(Fo^2^)+(0.0359P)^2^+0.0000P] where P=(Fo^2^+2Fc^2^)/3'
_refine_ls_weighting_scheme calc
_refine_ls_wR_factor_gt 0.0916
_refine_ls_wR_factor_ref 0.1042
_reflns_number_gt 1289
_reflns_number_total 2845
_reflns_threshold_expression >2sigma(I)
_cod_data_source_file ic900643h_si_003_3.cif
_cod_data_source_block 3
_cod_original_cell_volume 803.6(5)
_cod_database_code 4303138

loop_
_symmetry_equiv_pos_as_xyz
'x, y, z'
'-x, -y, -z'

loop_
_atom_site_label
_atom_site_type_symbol
_atom_site_fract_x
_atom_site_fract_y
_atom_site_fract_z
_atom_site_U_iso_or_equiv
_atom_site_adp_type
_atom_site_occupancy
_atom_site_symmetry_multiplicity
_atom_site_calc_flag
_atom_site_refinement_flags
_atom_site_disorder_assembly
_atom_site_disorder_group
Zn Zn 0.31695(12) 0.04901(9) 0.45637(8) 0.0723(4) Uani 1 1 d . . .
O1 O 0.4342(5) -0.1048(4) 0.5511(4) 0.0686(14) Uani 1 1 d . . .
O2 O 0.3550(8) 0.4558(5) 0.3409(5) 0.0856(15) Uani 1 1 d . . .
N1 N 0.2381(7) 0.0858(6) 0.6178(6) 0.0718(17) Uani 1 1 d . . .
N2 N 0.2810(8) 0.2572(6) 0.4255(5) 0.0681(17) Uani 1 1 d . . .
C1 C 0.4254(9) -0.1513(7) 0.6662(6) 0.0609(19) Uani 1 1 d . . .
C2 C 0.5052(9) -0.2670(7) 0.7031(7) 0.065(2) Uani 1 1 d . . .
C3 C 0.4969(10) -0.3146(8) 0.8225(7) 0.080(2) Uani 1 1 d . . .
H3 H 0.5436 -0.3917 0.8460 0.097 Uiso 1 1 calc R . .
C4 C 0.4238(10) -0.2547(9) 0.9082(7) 0.078(2) Uani 1 1 d . . .
C5 C 0.4182(10) -0.3134(8) 1.0384(7) 0.106(3) Uani 1 1 d . . .
H5A H 0.5365 -0.3266 1.0895 0.160 Uiso 1 1 calc R . .
H5B H 0.3386 -0.3970 1.0173 0.160 Uiso 1 1 calc R . .
H5C H 0.3761 -0.2532 1.0898 0.160 Uiso 1 1 calc R . .
C6 C 0.3494(9) -0.1439(8) 0.8729(7) 0.081(2) Uani 1 1 d . . .
H6 H 0.2987 -0.1026 0.9291 0.097 Uiso 1 1 calc R . .
C7 C 0.3490(9) -0.0919(7) 0.7522(7) 0.064(2) Uani 1 1 d . . .
C8 C 0.2681(9) 0.0261(8) 0.7245(7) 0.072(2) Uani 1 1 d . . .
H8 H 0.2334 0.0633 0.7926 0.087 Uiso 1 1 calc R . .
C9 C 0.4257(10) 0.3386(8) 0.3922(7) 0.075(2) Uani 1 1 d . . .
H9 H 0.5254 0.3669 0.4752 0.090 Uiso 1 1 calc R . .
C10 C 0.1582(10) 0.2081(8) 0.6093(7) 0.083(2) Uani 1 1 d . . .
H10A H 0.1579 0.2406 0.6971 0.099 Uiso 1 1 calc R . .
H10B H 0.0352 0.1901 0.5500 0.099 Uiso 1 1 calc R . .
C11 C 0.2680(10) 0.3108(7) 0.5565(7) 0.084(2) Uani 1 1 d . . .
H11A H 0.2127 0.3900 0.5443 0.101 Uiso 1 1 calc R . .
H11B H 0.3874 0.3350 0.6208 0.101 Uiso 1 1 calc R . .
C12 C 0.1185(10) 0.2797(8) 0.3144(7) 0.093(3) Uani 1 1 d . . .
H12A H 0.0153 0.2748 0.3455 0.111 Uiso 1 1 calc R . .
H12B H 0.0913 0.2126 0.2395 0.111 Uiso 1 1 calc R . .
C13 C 0.1628(13) 0.4209(10) 0.2704(10) 0.122(4) Uani 1 1 d . . .
H13 H 0.1505 0.4070 0.1753 0.147 Uiso 1 1 calc R . .
C14 C 0.0641(14) 0.5223(11) 0.2815(13) 0.189(6) Uani 1 1 d . . .
H14A H 0.1172 0.6030 0.2563 0.284 Uiso 1 1 calc R . .
H14B H 0.0650 0.5361 0.3723 0.284 Uiso 1 1 calc R . .
H14C H -0.0573 0.4972 0.2235 0.284 Uiso 1 1 calc R . .
N3 N 0.1709(8) -0.0427(6) 0.2835(6) 0.081(2) Uani 1 1 d . . .
C15 C 0.0863(11) -0.1057(8) 0.1847(8) 0.073(2) Uani 1 1 d . . .
S1 S -0.0417(3) -0.1912(3) 0.0475(2) 0.1168(9) Uani 1 1 d . . .

loop_
_atom_site_aniso_label
_atom_site_aniso_U_11
_atom_site_aniso_U_22
_atom_site_aniso_U_33
_atom_site_aniso_U_23
_atom_site_aniso_U_13
_atom_site_aniso_U_12
Zn 0.0789(6) 0.0789(7) 0.0644(6) 0.0156(5) 0.0276(5) 0.0165(5)
O1 0.073(3) 0.080(4) 0.064(3) 0.028(3) 0.032(3) 0.019(3)
O2 0.111(5) 0.074(4) 0.081(4) 0.016(3) 0.040(3) 0.021(4)
N1 0.083(4) 0.071(5) 0.076(4) 0.022(4) 0.039(4) 0.023(4)
N2 0.071(4) 0.082(5) 0.060(4) 0.015(3) 0.031(4) 0.015(4)
C1 0.069(5) 0.062(5) 0.055(5) -0.001(4) 0.028(4) 0.009(4)
C2 0.070(5) 0.065(6) 0.061(5) 0.010(4) 0.025(4) 0.008(4)
C3 0.087(6) 0.077(6) 0.075(6) 0.017(5) 0.023(5) 0.012(5)
C4 0.084(6) 0.103(7) 0.058(5) 0.025(5) 0.033(4) 0.021(5)
C5 0.130(8) 0.122(8) 0.088(6) 0.041(6) 0.053(6) 0.039(6)
C6 0.085(6) 0.107(7) 0.064(5) 0.029(5) 0.034(4) 0.033(5)
C7 0.068(5) 0.067(6) 0.061(5) 0.014(4) 0.024(4) 0.012(4)
C8 0.076(5) 0.088(6) 0.061(5) 0.019(5) 0.030(4) 0.020(5)
C9 0.099(6) 0.070(6) 0.061(5) 0.012(4) 0.028(5) 0.025(5)
C10 0.098(6) 0.088(7) 0.072(5) 0.019(5) 0.038(5) 0.018(5)
C11 0.104(6) 0.087(6) 0.082(6) 0.018(5) 0.050(5) 0.035(5)
C12 0.089(6) 0.105(8) 0.078(6) 0.018(5) 0.019(5) 0.011(5)
C13 0.099(8) 0.106(9) 0.135(8) 0.043(7) 0.007(7) -0.014(7)
C14 0.160(11) 0.118(11) 0.332(17) 0.054(11) 0.105(12) 0.092(9)
N3 0.090(5) 0.080(6) 0.065(5) -0.001(4) 0.018(4) 0.004(4)
C15 0.082(6) 0.077(7) 0.068(6) 0.009(5) 0.033(5) 0.014(5)
S1 0.128(2) 0.138(2) 0.0743(16) -0.0150(15) 0.0301(15) 0.0022(18)

loop_
_atom_type_symbol
_atom_type_description
_atom_type_scat_dispersion_real
_atom_type_scat_dispersion_imag
_atom_type_scat_source
C C 0.0033 0.0016 'International Tables Vol C Tables 4.2.6.8 and 6.1.1.4'
H H 0.0000 0.0000 'International Tables Vol C Tables 4.2.6.8 and 6.1.1.4'
N N 0.0061 0.0033 'International Tables Vol C Tables 4.2.6.8 and 6.1.1.4'
O O 0.0106 0.0060 'International Tables Vol C Tables 4.2.6.8 and 6.1.1.4'
S S 0.1246 0.1234 'International Tables Vol C Tables 4.2.6.8 and 6.1.1.4'
Zn Zn 0.2839 1.4301 'International Tables Vol C Tables 4.2.6.8 and 6.1.1.4'

loop_
_geom_angle_atom_site_label_1
_geom_angle_atom_site_label_2
_geom_angle_atom_site_label_3
_geom_angle
_geom_angle_site_symmetry_1
_geom_angle_site_symmetry_3
_geom_angle_publ_flag
N3 Zn O1 107.8(2) . 2_656 ?
N3 Zn N1 127.4(2) . . ?
O1 Zn N1 124.8(2) 2_656 . ?
N3 Zn O1 101.1(2) . . ?
O1 Zn O1 81.65(17) 2_656 . ?
N1 Zn O1 87.8(2) . . ?
N3 Zn N2 101.5(2) . . ?
O1 Zn N2 85.92(19) 2_656 . ?
N1 Zn N2 83.1(2) . . ?
O1 Zn N2 156.6(2) . . ?
N3 Zn Zn 109.18(18) . 2_656 ?
O1 Zn Zn 41.72(12) 2_656 2_656 ?
N1 Zn Zn 110.15(17) . 2_656 ?
O1 Zn Zn 39.94(11) . 2_656 ?
N2 Zn Zn 124.83(16) . 2_656 ?
C1 O1 Zn 115.2(4) . 2_656 ?
C1 O1 Zn 128.3(4) . . ?
Zn O1 Zn 98.35(17) 2_656 . ?
C9 O2 C13 109.6(6) . . ?
C8 N1 C10 120.4(6) . . ?
C8 N1 Zn 128.0(5) . . ?
C10 N1 Zn 111.1(4) . . ?
C9 N2 C11 110.7(6) . . ?
C9 N2 C12 101.4(5) . . ?
C11 N2 C12 108.8(5) . . ?
C9 N2 Zn 115.2(4) . . ?
C11 N2 Zn 103.4(4) . . ?
C12 N2 Zn 117.3(5) . . ?
O1 C1 C7 124.2(7) . . ?
O1 C1 C2 116.9(6) . . ?
C7 C1 C2 118.9(6) . . ?
C3 C2 C1 116.9(6) . . ?
C3 C2 C9 123.0(7) . 2_656 ?
C1 C2 C9 119.8(6) . 2_656 ?
C4 C3 C2 124.1(7) . . ?
C6 C4 C3 118.6(6) . . ?
C6 C4 C5 120.0(7) . . ?
C3 C4 C5 121.4(7) . . ?
C4 C6 C7 120.4(7) . . ?
C1 C7 C6 121.0(7) . . ?
C1 C7 C8 122.8(6) . . ?
C6 C7 C8 116.2(7) . . ?
N1 C8 C7 128.2(7) . . ?
O2 C9 N2 106.0(5) . . ?
O2 C9 C2 112.5(5) . 2_656 ?
N2 C9 C2 113.6(6) . 2_656 ?
N1 C10 C11 108.3(6) . . ?
N2 C11 C10 110.4(6) . . ?
N2 C12 C13 107.4(6) . . ?
C14 C13 O2 114.1(9) . . ?
C14 C13 C12 121.9(9) . . ?
O2 C13 C12 102.0(6) . . ?
C15 N3 Zn 175.1(7) . . ?
N3 C15 S1 176.9(7) . . ?

loop_
_geom_bond_atom_site_label_1
_geom_bond_atom_site_label_2
_geom_bond_distance
_geom_bond_site_symmetry_2
_geom_bond_publ_flag
Zn N3 1.943(7) . ?
Zn O1 2.007(4) 2_656 ?
Zn N1 2.026(5) . ?
Zn O1 2.080(4) . ?
Zn N2 2.212(6) . ?
Zn Zn 3.093(2) 2_656 ?
O1 C1 1.346(6) . ?
O1 Zn 2.007(4) 2_656 ?
O2 C9 1.452(7) . ?
O2 C13 1.460(9) . ?
N1 C8 1.282(7) . ?
N1 C10 1.473(8) . ?
N2 C9 1.466(8) . ?
N2 C11 1.502(7) . ?
N2 C12 1.508(8) . ?
C1 C7 1.397(8) . ?
C1 C2 1.433(8) . ?
C2 C3 1.391(8) . ?
C2 C9 1.495(8) 2_656 ?
C3 C4 1.379(9) . ?
C4 C6 1.365(9) . ?
C4 C5 1.539(8) . ?
C6 C7 1.405(8) . ?
C7 C8 1.445(8) . ?
C9 C2 1.495(8) 2_656 ?
C10 C11 1.509(9) . ?
C12 C13 1.563(10) . ?
C13 C14 1.406(11) . ?
N3 C15 1.155(8) . ?
C15 S1 1.616(9) . ?

loop_
_geom_torsion_atom_site_label_1
_geom_torsion_atom_site_label_2
_geom_torsion_atom_site_label_3
_geom_torsion_atom_site_label_4
_geom_torsion
_geom_torsion_site_symmetry_1
_geom_torsion_site_symmetry_2
_geom_torsion_site_symmetry_3
_geom_torsion_site_symmetry_4
_geom_torsion_publ_flag
N3 Zn O1 C1 -121.7(5) . . . . ?
O1 Zn O1 C1 131.6(6) 2_656 . . . ?
N1 Zn O1 C1 6.0(5) . . . . ?
N2 Zn O1 C1 73.0(7) . . . . ?
Zn Zn O1 C1 131.6(6) 2_656 . . . ?
N3 Zn O1 Zn 106.7(2) . . . 2_656 ?
O1 Zn O1 Zn 0.0 2_656 . . 2_656 ?
N1 Zn O1 Zn -125.6(2) . . . 2_656 ?
N2 Zn O1 Zn -58.6(5) . . . 2_656 ?
N3 Zn N1 C8 103.5(7) . . . . ?
O1 Zn N1 C8 -77.1(7) 2_656 . . . ?
O1 Zn N1 C8 1.1(6) . . . . ?
N2 Zn N1 C8 -157.3(7) . . . . ?
Zn Zn N1 C8 -32.6(7) 2_656 . . . ?
N3 Zn N1 C10 -84.8(5) . . . . ?
O1 Zn N1 C10 94.6(5) 2_656 . . . ?
O1 Zn N1 C10 172.8(5) . . . . ?
N2 Zn N1 C10 14.4(5) . . . . ?
Zn Zn N1 C10 139.1(4) 2_656 . . . ?
N3 Zn N2 C9 -98.2(5) . . . . ?
O1 Zn N2 C9 9.2(5) 2_656 . . . ?
N1 Zn N2 C9 135.0(5) . . . . ?
O1 Zn N2 C9 67.1(7) . . . . ?
Zn Zn N2 C9 25.2(5) 2_656 . . . ?
N3 Zn N2 C11 140.9(4) . . . . ?
O1 Zn N2 C11 -111.7(4) 2_656 . . . ?
N1 Zn N2 C11 14.1(4) . . . . ?
O1 Zn N2 C11 -53.8(7) . . . . ?
Zn Zn N2 C11 -95.7(4) 2_656 . . . ?
N3 Zn N2 C12 21.1(5) . . . . ?
O1 Zn N2 C12 128.5(5) 2_656 . . . ?
N1 Zn N2 C12 -105.7(5) . . . . ?
O1 Zn N2 C12 -173.6(4) . . . . ?
Zn Zn N2 C12 144.5(4) 2_656 . . . ?
Zn O1 C1 C7 117.5(6) 2_656 . . . ?
Zn O1 C1 C7 -7.7(9) . . . . ?
Zn O1 C1 C2 -60.5(7) 2_656 . . . ?
Zn O1 C1 C2 174.4(4) . . . . ?
O1 C1 C2 C3 179.7(6) . . . . ?
C7 C1 C2 C3 1.6(10) . . . . ?
O1 C1 C2 C9 -6.9(10) . . . 2_656 ?
C7 C1 C2 C9 175.0(6) . . . 2_656 ?
C1 C2 C3 C4 -2.7(11) . . . . ?
C9 C2 C3 C4 -175.9(7) 2_656 . . . ?
C2 C3 C4 C6 2.1(13) . . . . ?
C2 C3 C4 C5 179.7(7) . . . . ?
C3 C4 C6 C7 -0.5(12) . . . . ?
C5 C4 C6 C7 -178.1(7) . . . . ?
O1 C1 C7 C6 -178.1(6) . . . . ?
C2 C1 C7 C6 -0.1(10) . . . . ?
O1 C1 C7 C8 1.0(11) . . . . ?
C2 C1 C7 C8 179.0(6) . . . . ?
C4 C6 C7 C1 -0.5(12) . . . . ?
C4 C6 C7 C8 -179.6(7) . . . . ?
C10 N1 C8 C7 -178.3(7) . . . . ?
Zn N1 C8 C7 -7.3(11) . . . . ?
C1 C7 C8 N1 7.0(12) . . . . ?
C6 C7 C8 N1 -173.9(7) . . . . ?
C13 O2 C9 N2 -32.6(7) . . . . ?
C13 O2 C9 C2 92.1(8) . . . 2_656 ?
C11 N2 C9 O2 -78.5(6) . . . . ?
C12 N2 C9 O2 36.9(7) . . . . ?
Zn N2 C9 O2 164.7(4) . . . . ?
C11 N2 C9 C2 157.4(6) . . . 2_656 ?
C12 N2 C9 C2 -87.2(7) . . . 2_656 ?
Zn N2 C9 C2 40.6(7) . . . 2_656 ?
C8 N1 C10 C11 131.7(7) . . . . ?
Zn N1 C10 C11 -40.8(7) . . . . ?
C9 N2 C11 C10 -164.0(6) . . . . ?
C12 N2 C11 C10 85.4(7) . . . . ?
Zn N2 C11 C10 -40.1(6) . . . . ?
N1 C10 C11 N2 55.3(7) . . . . ?
C9 N2 C12 C13 -28.8(8) . . . . ?
C11 N2 C12 C13 87.9(8) . . . . ?
Zn N2 C12 C13 -155.3(5) . . . . ?
C9 O2 C13 C14 146.4(8) . . . . ?
C9 O2 C13 C12 13.0(9) . . . . ?
N2 C12 C13 C14 -118.3(10) . . . . ?
N2 C12 C13 O2 10.3(9) . . . . ?
O1 Zn N3 C15 98(8) 2_656 . . . ?
N1 Zn N3 C15 -83(8) . . . . ?
O1 Zn N3 C15 13(8) . . . . ?
N2 Zn N3 C15 -173(8) . . . . ?
Zn Zn N3 C15 54(8) 2_656 . . . ?
Zn N3 C15 S1 111(14) . . . . ?
